data_7034349
loop_
_publ_author_name
'Zaragoza-Calero, Silvia'
'Francos, Javier'
'Kennedy, Alan R.'
'O'Hara, Charles T'

_publ_section_title
;
 Solid state and solution studies of lithium tris(n-butyl)magnesiates
 stabilised by Lewis donors.
;
_journal_issue 16
_journal_name_full 'Dalton transactions (Cambridge, England : 2003)'
_journal_page_first 7258
_journal_page_last 7267
_journal_paper_doi 10.1039/c5dt00435g
_journal_volume 44
_journal_year 2015
_chemical_formula_moiety 'C42 H100 Li2 Mg2 N6'
_chemical_formula_sum 'C42 H100 Li2 Mg2 N6'
_chemical_formula_weight 751.78
_chemical_name_systematic
; 
 ? 
;
_chemical_properties_physical 'Air-sensitive, Moisture-sensitive, Oxygen-sensitive'
_space_group_IT_number 14
_symmetry_cell_setting monoclinic
_symmetry_space_group_name_Hall '-P 2yn'
_symmetry_space_group_name_H-M 'P 1 21/n 1'
_atom_sites_solution_hydrogens geom
_atom_sites_solution_primary direct
_atom_sites_solution_secondary difmap
_audit_creation_method SHELXL-97
_audit_update_record
;
2015-01-28 deposited with the CCDC.
2015-03-09 downloaded from the CCDC.
;
_cell_angle_alpha 90.00
_cell_angle_beta 101.390(6)
_cell_angle_gamma 90.00
_cell_formula_units_Z 2
_cell_length_a 12.0911(7)
_cell_length_b 15.5710(7)
_cell_length_c 13.7974(7)
_cell_measurement_reflns_used 4682
_cell_measurement_temperature 123(2)
_cell_measurement_theta_max 28.9249
_cell_measurement_theta_min 3.0128
_cell_volume 2546.5(2)
_computing_cell_refinement CrysalisPro
_computing_data_collection CrysalisPro
_computing_data_reduction CrysalisPro
_computing_publication_material SHELXL-97
_computing_structure_refinement 'SHELXL-97 (Sheldrick, 1997)'
_computing_structure_solution 'SHELXS-97 (Sheldrick, 1990)'
_diffrn_ambient_temperature 123(2)
_diffrn_measured_fraction_theta_full 0.998
_diffrn_measured_fraction_theta_max 0.998
_diffrn_measurement_device_type 'Oxford Diffraction Xcalibur E'
_diffrn_measurement_method 'omega scans'
_diffrn_radiation_monochromator graphite
_diffrn_radiation_source 'fine-focus sealed tube'
_diffrn_radiation_type MoK\a
_diffrn_radiation_wavelength 0.71073
_diffrn_reflns_av_R_equivalents 0.0368
_diffrn_reflns_av_sigmaI/netI 0.0620
_diffrn_reflns_limit_h_max 14
_diffrn_reflns_limit_h_min -13
_diffrn_reflns_limit_k_max 14
_diffrn_reflns_limit_k_min -19
_diffrn_reflns_limit_l_max 17
_diffrn_reflns_limit_l_min -17
_diffrn_reflns_number 13451
_diffrn_reflns_theta_full 26.00
_diffrn_reflns_theta_max 26.00
_diffrn_reflns_theta_min 3.42
_exptl_absorpt_coefficient_mu 0.078
_exptl_absorpt_correction_T_max 1.00000
_exptl_absorpt_correction_T_min 0.51923
_exptl_absorpt_correction_type multi-scan
_exptl_absorpt_process_details
;
CrysAlisPro, Agilent Technologies,
Version 1.171.34.46 (release 25-11-2010 CrysAlis171 .NET)
(compiled Nov 25 2010,17:55:46)
Empirical absorption correction using spherical harmonics,
 implemented in SCALE3 ABSPACK scaling algorithm.
;
_exptl_crystal_colour colourless
_exptl_crystal_density_diffrn 0.980
_exptl_crystal_density_method 'not measured'
_exptl_crystal_description prism
_exptl_crystal_F_000 848
_exptl_crystal_recrystallization_method 'Re-crystallisation from solvent: '
_exptl_crystal_size_max 0.3
_exptl_crystal_size_mid 0.2
_exptl_crystal_size_min 0.2
_refine_diff_density_max 0.558
_refine_diff_density_min -0.278
_refine_diff_density_rms 0.052
_refine_ls_extinction_method none
_refine_ls_goodness_of_fit_ref 1.037
_refine_ls_hydrogen_treatment mixed
_refine_ls_matrix_type full
_refine_ls_number_parameters 275
_refine_ls_number_reflns 4986
_refine_ls_number_restraints 61
_refine_ls_restrained_S_all 1.035
_refine_ls_R_factor_all 0.1148
_refine_ls_R_factor_gt 0.0706
_refine_ls_shift/su_max 0.000
_refine_ls_shift/su_mean 0.000
_refine_ls_structure_factor_coef Fsqd
_refine_ls_weighting_details 'calc w=1/[\s^2^(Fo^2^)+(0.1087P)^2^+0.7187P] where P=(Fo^2^+2Fc^2^)/3'
_refine_ls_weighting_scheme calc
_refine_ls_wR_factor_gt 0.1839
_refine_ls_wR_factor_ref 0.2114
_reflns_number_gt 3167
_reflns_number_total 4986
_reflns_threshold_expression I>2sigma(I)
_cod_data_source_file c5dt00435g2.cif
_cod_data_source_block sz060
_cod_depositor_comments
;
The following automatic conversions were performed:

'_symmetry_cell_setting' value 'Monoclinic' changed to 'monoclinic'
according to
/usr/data/users/saulius/crontab/automatic-downloads/rss-feeds/RSC/lib/dictionaries/cif_core.dic
dictionary named 'cif_core.dic' version 2.4.2 from 2011-04-26.

Automatic conversion script
Id: cif_fix_values 3105 2015-03-04 15:46:00Z robertas 

 Adding full bibliography for 7034348--7034352.cif.
;
_cod_original_sg_symbol_H-M P21/n
_cod_database_code 7034349

loop_
_symmetry_equiv_pos_as_xyz
'x, y, z'
'-x+1/2, y+1/2, -z+1/2'
'-x, -y, -z'
'x-1/2, -y-1/2, z-1/2'

loop_
_atom_site_label
_atom_site_type_symbol
_atom_site_fract_x
_atom_site_fract_y
_atom_site_fract_z
_atom_site_U_iso_or_equiv
_atom_site_adp_type
_atom_site_occupancy
_atom_site_symmetry_multiplicity
_atom_site_calc_flag
_atom_site_refinement_flags
_atom_site_disorder_assembly
_atom_site_disorder_group
Li1 Li 0.5815(4) 0.7244(3) 0.3392(3) 0.0370(11) Uani 1 1 d . . .
Mg1 Mg 0.50655(7) 0.56734(5) 0.43398(6) 0.0278(3) Uani 1 1 d . . .
N1 N 0.7193(2) 0.68064(15) 0.27097(18) 0.0443(6) Uani 1 1 d . . .
N2 N 0.6725(2) 0.85176(14) 0.33559(19) 0.0461(6) Uani 1 1 d . . .
N3 N 0.4413(2) 0.79355(15) 0.25222(18) 0.0450(6) Uani 1 1 d . . .
C1 C 0.7995(3) 0.6363(2) 0.3460(3) 0.0591(9) Uani 1 1 d . . .
H1A H 0.8649 0.6190 0.3186 0.089 Uiso 1 1 calc R . .
H1B H 0.7638 0.5852 0.3678 0.089 Uiso 1 1 calc R . .
H1C H 0.8241 0.6746 0.4025 0.089 Uiso 1 1 calc R . .
C2 C 0.6850(3) 0.6209(3) 0.1865(3) 0.0773(12) Uani 1 1 d . . .
H2A H 0.6217 0.6457 0.1395 0.116 Uiso 1 1 calc R . .
H2B H 0.6620 0.5659 0.2108 0.116 Uiso 1 1 calc R . .
H2C H 0.7487 0.6117 0.1535 0.116 Uiso 1 1 calc R . .
C3 C 0.7660(3) 0.7572(2) 0.2336(3) 0.0680(11) Uani 1 1 d . . .
H3A H 0.7175 0.7735 0.1697 0.082 Uiso 1 1 calc R . .
H3B H 0.8417 0.7434 0.2208 0.082 Uiso 1 1 calc R . .
C4 C 0.7756(3) 0.8306(2) 0.3006(3) 0.0689(11) Uani 1 1 d . . .
H4A H 0.7989 0.8815 0.2664 0.083 Uiso 1 1 calc R . .
H4B H 0.8362 0.8187 0.3586 0.083 Uiso 1 1 calc R . .
C5 C 0.5926(3) 0.89991(19) 0.2609(3) 0.0574(9) Uani 1 1 d . . .
H5A H 0.6029 0.8827 0.1942 0.069 Uiso 1 1 calc R . .
H5B H 0.6095 0.9620 0.2689 0.069 Uiso 1 1 calc R . .
C6 C 0.4738(3) 0.88503(19) 0.2687(3) 0.0568(9) Uani 1 1 d . . .
H6A H 0.4239 0.9210 0.2193 0.068 Uiso 1 1 calc R . .
H6B H 0.4632 0.9027 0.3352 0.068 Uiso 1 1 calc R . .
C7 C 0.3354(3) 0.7796(2) 0.2861(3) 0.0549(9) Uani 1 1 d . . .
H7A H 0.2763 0.8160 0.2478 0.082 Uiso 1 1 calc R . .
H7B H 0.3456 0.7943 0.3563 0.082 Uiso 1 1 calc R . .
H7C H 0.3133 0.7192 0.2767 0.082 Uiso 1 1 calc R . .
C8 C 0.4236(3) 0.7718(2) 0.1473(2) 0.0622(10) Uani 1 1 d . . .
H8A H 0.4059 0.7105 0.1385 0.093 Uiso 1 1 calc R . .
H8B H 0.4922 0.7846 0.1223 0.093 Uiso 1 1 calc R . .
H8C H 0.3607 0.8057 0.1106 0.093 Uiso 1 1 calc R . .
C9 C 0.7007(3) 0.9020(2) 0.4268(3) 0.0594(10) Uani 1 1 d . . .
H9A H 0.7397 0.9548 0.4142 0.089 Uiso 1 1 calc R . .
H9B H 0.7500 0.8681 0.4777 0.089 Uiso 1 1 calc R . .
H9C H 0.6314 0.9168 0.4498 0.089 Uiso 1 1 calc R . .
C10 C 0.4361(3) 0.5576(2) 0.2758(2) 0.0457(8) Uani 1 1 d U B .
C11 C 0.4355(3) 0.4662(2) 0.2380(2) 0.0541(8) Uani 1 1 d DU . .
H11A H 0.4019 0.4276 0.2814 0.065 Uiso 1 1 calc R A 1
H11B H 0.5140 0.4471 0.2395 0.065 Uiso 1 1 calc R A 1
C12 C 0.3670(9) 0.4606(5) 0.1313(5) 0.059(2) Uani 0.583(6) 1 d PDU B 1
H12A H 0.2861 0.4711 0.1308 0.071 Uiso 0.583(6) 1 calc PR B 1
H12B H 0.3935 0.5047 0.0895 0.071 Uiso 0.583(6) 1 calc PR B 1
C13 C 0.3823(6) 0.3721(4) 0.0909(5) 0.0739(15) Uani 0.583(6) 1 d PDU B 1
H13A H 0.4602 0.3655 0.0818 0.111 Uiso 0.583(6) 1 calc PR B 1
H13B H 0.3305 0.3648 0.0272 0.111 Uiso 0.583(6) 1 calc PR B 1
H13C H 0.3661 0.3286 0.1375 0.111 Uiso 0.583(6) 1 calc PR B 1
C14 C 0.6387(2) 0.45916(16) 0.4824(2) 0.0295(6) Uani 1 1 d . . .
C15 C 0.7505(2) 0.48581(17) 0.5495(2) 0.0344(6) Uani 1 1 d . . .
H15A H 0.7443 0.4746 0.6189 0.041 Uiso 1 1 calc R . .
H15B H 0.7595 0.5486 0.5427 0.041 Uiso 1 1 calc R . .
C16 C 0.8583(3) 0.4420(2) 0.5311(2) 0.0460(8) Uani 1 1 d . . .
H16A H 0.8630 0.4495 0.4608 0.055 Uiso 1 1 calc R . .
H16B H 0.9246 0.4708 0.5717 0.055 Uiso 1 1 calc R . .
C17 C 0.8637(3) 0.3476(2) 0.5551(3) 0.0556(9) Uani 1 1 d . . .
H17A H 0.8624 0.3396 0.6253 0.083 Uiso 1 1 calc R . .
H17B H 0.9335 0.3234 0.5408 0.083 Uiso 1 1 calc R . .
H17C H 0.7987 0.3184 0.5149 0.083 Uiso 1 1 calc R . .
C18 C 0.5238(2) 0.76414(16) 0.5310(2) 0.0372(7) Uani 1 1 d . . .
H18A H 0.5104 0.8062 0.4761 0.045 Uiso 1 1 calc R . .
H18B H 0.4492 0.7432 0.5400 0.045 Uiso 1 1 calc R . .
C19 C 0.5791(3) 0.81054(18) 0.6242(2) 0.0466(8) Uani 1 1 d . . .
H19A H 0.6589 0.8219 0.6209 0.056 Uiso 1 1 calc R . .
H19B H 0.5787 0.7722 0.6813 0.056 Uiso 1 1 calc R . .
C20 C 0.5888(2) 0.68831(16) 0.4998(2) 0.0302(6) Uani 1 1 d . . .
C21 C 0.5238(3) 0.8947(2) 0.6422(3) 0.0621(10) Uani 1 1 d . . .
H21A H 0.5305 0.9354 0.5896 0.093 Uiso 1 1 calc R . .
H21B H 0.5611 0.9184 0.7062 0.093 Uiso 1 1 calc R . .
H21C H 0.4438 0.8848 0.6427 0.093 Uiso 1 1 calc R . .
C13A C 0.4506(9) 0.4750(6) 0.0635(6) 0.0739(15) Uani 0.417(6) 1 d PDU B 2
H13D H 0.4560 0.5370 0.0759 0.111 Uiso 0.417(6) 1 calc PR B 2
H13E H 0.4119 0.4645 -0.0049 0.111 Uiso 0.417(6) 1 calc PR B 2
H13F H 0.5266 0.4502 0.0740 0.111 Uiso 0.417(6) 1 calc PR B 2
C12A C 0.3846(12) 0.4334(8) 0.1339(6) 0.059(2) Uani 0.417(6) 1 d PDU B 2
H12C H 0.3907 0.3701 0.1312 0.071 Uiso 0.417(6) 1 calc PR B 2
H12D H 0.3039 0.4494 0.1157 0.071 Uiso 0.417(6) 1 calc PR B 2
H20A H 0.663(2) 0.7117(17) 0.4936(19) 0.033(7) Uiso 1 1 d . . .
H14A H 0.364(3) 0.602(2) 0.519(2) 0.050(9) Uiso 1 1 d . . .
H20B H 0.606(3) 0.654(2) 0.554(2) 0.049(9) Uiso 1 1 d . . .
H10A H 0.347(3) 0.573(2) 0.265(3) 0.071(11) Uiso 1 1 d . . .
H14B H 0.649(3) 0.4686(19) 0.415(2) 0.048(8) Uiso 1 1 d . . .
H10B H 0.476(3) 0.592(2) 0.233(2) 0.059(9) Uiso 1 1 d . . .

loop_
_atom_site_aniso_label
_atom_site_aniso_U_11
_atom_site_aniso_U_22
_atom_site_aniso_U_33
_atom_site_aniso_U_23
_atom_site_aniso_U_13
_atom_site_aniso_U_12
Li1 0.035(3) 0.036(2) 0.038(3) 0.009(2) 0.001(2) -0.003(2)
Mg1 0.0320(5) 0.0233(4) 0.0278(5) 0.0030(3) 0.0052(4) -0.0046(4)
N1 0.0480(16) 0.0442(14) 0.0437(15) 0.0030(11) 0.0164(12) -0.0035(12)
N2 0.0466(16) 0.0329(12) 0.0572(16) 0.0086(12) 0.0063(13) -0.0067(11)
N3 0.0452(16) 0.0382(12) 0.0449(15) 0.0128(11) -0.0072(12) -0.0013(11)
C1 0.045(2) 0.083(2) 0.053(2) 0.0107(18) 0.0169(17) 0.0101(18)
C2 0.059(3) 0.106(3) 0.066(3) -0.034(2) 0.010(2) 0.012(2)
C3 0.068(3) 0.062(2) 0.086(3) 0.013(2) 0.043(2) -0.0030(19)
C4 0.050(2) 0.056(2) 0.108(3) 0.006(2) 0.035(2) -0.0181(18)
C5 0.075(3) 0.0321(15) 0.063(2) 0.0166(15) 0.0085(19) -0.0097(16)
C6 0.066(2) 0.0364(16) 0.062(2) 0.0151(15) -0.0024(18) 0.0089(16)
C7 0.0400(19) 0.060(2) 0.056(2) 0.0015(17) -0.0105(16) 0.0076(16)
C8 0.057(2) 0.078(2) 0.045(2) 0.0170(18) -0.0054(17) 0.0058(19)
C9 0.067(2) 0.0365(16) 0.070(2) -0.0001(16) 0.0028(19) -0.0196(16)
C10 0.048(2) 0.0573(19) 0.0316(16) 0.0097(14) 0.0072(15) -0.0045(16)
C11 0.0457(19) 0.080(2) 0.0357(16) -0.0134(16) 0.0048(15) 0.0010(17)
C12 0.077(4) 0.061(5) 0.0377(19) -0.005(2) 0.010(2) -0.015(4)
C13 0.088(4) 0.085(4) 0.047(3) -0.016(3) 0.008(3) -0.006(3)
C14 0.0336(15) 0.0248(13) 0.0297(15) -0.0030(11) 0.0055(12) -0.0047(11)
C15 0.0292(15) 0.0380(14) 0.0362(15) -0.0025(12) 0.0067(12) -0.0029(12)
C16 0.0333(17) 0.065(2) 0.0403(17) -0.0040(15) 0.0073(14) -0.0028(15)
C17 0.048(2) 0.062(2) 0.054(2) -0.0036(17) 0.0029(16) 0.0157(17)
C18 0.0326(16) 0.0274(13) 0.0486(17) -0.0011(12) 0.0011(13) -0.0031(12)
C19 0.055(2) 0.0381(15) 0.0458(18) -0.0019(13) 0.0085(15) 0.0007(14)
C20 0.0307(15) 0.0252(13) 0.0334(15) 0.0059(11) 0.0035(12) -0.0020(11)
C21 0.076(3) 0.0467(19) 0.067(2) -0.0086(17) 0.023(2) 0.0009(18)
C13A 0.088(4) 0.085(4) 0.047(3) -0.016(3) 0.008(3) -0.006(3)
C12A 0.077(4) 0.061(5) 0.0377(19) -0.005(2) 0.010(2) -0.015(4)

loop_
_atom_type_symbol
_atom_type_description
_atom_type_scat_dispersion_real
_atom_type_scat_dispersion_imag
_atom_type_scat_source
Mg Mg 0.0486 0.0363 'International Tables Vol C Tables 4.2.6.8 and 6.1.1.4'
Li Li -0.0003 0.0001 'International Tables Vol C Tables 4.2.6.8 and 6.1.1.4'
N N 0.0061 0.0033 'International Tables Vol C Tables 4.2.6.8 and 6.1.1.4'
C C 0.0033 0.0016 'International Tables Vol C Tables 4.2.6.8 and 6.1.1.4'
H H 0.0000 0.0000 'International Tables Vol C Tables 4.2.6.8 and 6.1.1.4'

loop_
_geom_angle_atom_site_label_1
_geom_angle_atom_site_label_2
_geom_angle_atom_site_label_3
_geom_angle
_geom_angle_site_symmetry_1
_geom_angle_site_symmetry_3
N3 Li1 N1 120.0(2) . .
N3 Li1 C20 122.7(2) . .
N1 Li1 C20 117.3(2) . .
N3 Li1 N2 83.29(17) . .
N1 Li1 N2 81.29(17) . .
C20 Li1 N2 108.1(2) . .
N3 Li1 Mg1 112.18(19) . .
N1 Li1 Mg1 104.86(17) . .
C20 Li1 Mg1 47.86(10) . .
N2 Li1 Mg1 155.6(2) . .
N3 Li1 H20A 138.1(7) . .
N1 Li1 H20A 99.0(7) . .
C20 Li1 H20A 25.6(7) . .
N2 Li1 H20A 88.4(8) . .
Mg1 Li1 H20A 67.4(7) . .
C10 Mg1 C20 121.21(11) . .
C10 Mg1 C14 107.44(12) . 3_666
C20 Mg1 C14 105.49(10) . 3_666
C10 Mg1 C14 110.28(12) . .
C20 Mg1 C14 105.54(10) . .
C14 Mg1 C14 105.84(9) 3_666 .
C10 Mg1 Mg1 122.42(9) . 3_666
C20 Mg1 Mg1 116.34(8) . 3_666
C14 Mg1 Mg1 53.02(7) 3_666 3_666
C14 Mg1 Mg1 52.82(7) . 3_666
C10 Mg1 Li1 73.30(13) . .
C20 Mg1 Li1 48.84(12) . .
C14 Mg1 Li1 133.29(12) 3_666 .
C14 Mg1 Li1 117.79(12) . .
Mg1 Mg1 Li1 162.76(11) 3_666 .
C10 Mg1 H14A 109.8(8) . .
C20 Mg1 H14A 85.1(8) . .
C14 Mg1 H14A 23.6(8) 3_666 .
C14 Mg1 H14A 123.7(8) . .
Mg1 Mg1 H14A 72.6(8) 3_666 .
Li1 Mg1 H14A 110.5(8) . .
C10 Mg1 H20B 144.1(8) . .
C20 Mg1 H20B 23.1(8) . .
C14 Mg1 H20B 94.9(8) 3_666 .
C14 Mg1 H20B 89.3(8) . .
Mg1 Mg1 H20B 93.5(8) 3_666 .
Li1 Mg1 H20B 70.9(8) . .
H14A Mg1 H20B 80.3(11) . .
C10 Mg1 H14B 89.7(8) . .
C20 Mg1 H14B 108.5(7) . .
C14 Mg1 H14B 125.5(8) 3_666 .
C14 Mg1 H14B 23.9(8) . .
Mg1 Mg1 H14B 73.8(8) 3_666 .
Li1 Mg1 H14B 101.1(8) . .
H14A Mg1 H14B 146.4(10) . .
H20B Mg1 H14B 100.0(11) . .
C1 N1 C3 113.1(3) . .
C1 N1 C2 107.8(3) . .
C3 N1 C2 107.6(3) . .
C1 N1 Li1 107.6(2) . .
C3 N1 Li1 106.3(2) . .
C2 N1 Li1 114.6(2) . .
C4 N2 C9 109.5(3) . .
C4 N2 C5 111.6(3) . .
C9 N2 C5 109.8(3) . .
C4 N2 Li1 105.0(2) . .
C9 N2 Li1 118.6(2) . .
C5 N2 Li1 101.9(2) . .
C8 N3 C7 108.4(3) . .
C8 N3 C6 110.9(3) . .
C7 N3 C6 108.4(3) . .
C8 N3 Li1 112.3(2) . .
C7 N3 Li1 112.9(2) . .
C6 N3 Li1 103.8(2) . .
N1 C1 H1A 109.5 . .
N1 C1 H1B 109.5 . .
H1A C1 H1B 109.5 . .
N1 C1 H1C 109.5 . .
H1A C1 H1C 109.5 . .
H1B C1 H1C 109.5 . .
N1 C2 H2A 109.5 . .
N1 C2 H2B 109.5 . .
H2A C2 H2B 109.5 . .
N1 C2 H2C 109.5 . .
H2A C2 H2C 109.5 . .
H2B C2 H2C 109.5 . .
N1 C3 C4 113.8(3) . .
N1 C3 H3A 108.8 . .
C4 C3 H3A 108.8 . .
N1 C3 H3B 108.8 . .
C4 C3 H3B 108.8 . .
H3A C3 H3B 107.7 . .
C3 C4 N2 114.8(3) . .
C3 C4 H4A 108.6 . .
N2 C4 H4A 108.6 . .
C3 C4 H4B 108.6 . .
N2 C4 H4B 108.6 . .
H4A C4 H4B 107.6 . .
N2 C5 C6 112.4(3) . .
N2 C5 H5A 109.1 . .
C6 C5 H5A 109.1 . .
N2 C5 H5B 109.1 . .
C6 C5 H5B 109.1 . .
H5A C5 H5B 107.8 . .
C5 C6 N3 111.8(3) . .
C5 C6 H6A 109.3 . .
N3 C6 H6A 109.3 . .
C5 C6 H6B 109.3 . .
N3 C6 H6B 109.3 . .
H6A C6 H6B 107.9 . .
N3 C7 H7A 109.5 . .
N3 C7 H7B 109.5 . .
H7A C7 H7B 109.5 . .
N3 C7 H7C 109.5 . .
H7A C7 H7C 109.5 . .
H7B C7 H7C 109.5 . .
N3 C8 H8A 109.5 . .
N3 C8 H8B 109.5 . .
H8A C8 H8B 109.5 . .
N3 C8 H8C 109.5 . .
H8A C8 H8C 109.5 . .
H8B C8 H8C 109.5 . .
N2 C9 H9A 109.5 . .
N2 C9 H9B 109.5 . .
H9A C9 H9B 109.5 . .
N2 C9 H9C 109.5 . .
H9A C9 H9C 109.5 . .
H9B C9 H9C 109.5 . .
C11 C10 Mg1 112.5(2) . .
C11 C10 H10A 103.3(18) . .
Mg1 C10 H10A 107.6(19) . .
C11 C10 H10B 105.8(18) . .
Mg1 C10 H10B 114.9(19) . .
H10A C10 H10B 112(3) . .
C10 C11 C12A 127.5(6) . .
C10 C11 C12 110.3(4) . .
C12A C11 C12 17.6(7) . .
C10 C11 H11A 109.6 . .
C12A C11 H11A 103.1 . .
C12 C11 H11A 109.6 . .
C10 C11 H11B 109.6 . .
C12A C11 H11B 97.3 . .
C12 C11 H11B 109.6 . .
H11A C11 H11B 108.1 . .
C13 C12 C11 108.8(6) . .
C13 C12 H12A 109.9 . .
C11 C12 H12A 109.9 . .
C13 C12 H12B 109.9 . .
C11 C12 H12B 109.9 . .
H12A C12 H12B 108.3 . .
C15 C14 Mg1 114.21(17) . 3_666
C15 C14 Mg1 116.73(17) . .
Mg1 C14 Mg1 74.16(9) 3_666 .
C15 C14 H14B 105.6(18) . .
Mg1 C14 H14B 139.1(18) 3_666 .
Mg1 C14 H14B 80.1(18) . .
C14 C15 C16 117.0(2) . .
C14 C15 H15A 108.0 . .
C16 C15 H15A 108.0 . .
C14 C15 H15B 108.0 . .
C16 C15 H15B 108.0 . .
H15A C15 H15B 107.3 . .
C17 C16 C15 113.5(2) . .
C17 C16 H16A 108.9 . .
C15 C16 H16A 108.9 . .
C17 C16 H16B 108.9 . .
C15 C16 H16B 108.9 . .
H16A C16 H16B 107.7 . .
C16 C17 H17A 109.5 . .
C16 C17 H17B 109.5 . .
H17A C17 H17B 109.5 . .
C16 C17 H17C 109.5 . .
H17A C17 H17C 109.5 . .
H17B C17 H17C 109.5 . .
C19 C18 C20 116.4(2) . .
C19 C18 H18A 108.2 . .
C20 C18 H18A 108.2 . .
C19 C18 H18B 108.2 . .
C20 C18 H18B 108.2 . .
H18A C18 H18B 107.4 . .
C18 C19 C21 114.7(3) . .
C18 C19 H19A 108.6 . .
C21 C19 H19A 108.6 . .
C18 C19 H19B 108.6 . .
C21 C19 H19B 108.6 . .
H19A C19 H19B 107.6 . .
C18 C20 Mg1 123.63(19) . .
C18 C20 Li1 99.3(2) . .
Mg1 C20 Li1 83.31(15) . .
C18 C20 H20A 105.5(15) . .
Mg1 C20 H20A 127.8(15) . .
Li1 C20 H20A 71.7(15) . .
C18 C20 H20B 105.2(19) . .
Mg1 C20 H20B 81.9(19) . .
Li1 C20 H20B 155.5(19) . .
H20A C20 H20B 103(2) . .
C19 C21 H21A 109.5 . .
C19 C21 H21B 109.5 . .
H21A C21 H21B 109.5 . .
C19 C21 H21C 109.5 . .
H21A C21 H21C 109.5 . .
H21B C21 H21C 109.5 . .
C12A C13A H13D 109.5 . .
C12A C13A H13E 109.5 . .
H13D C13A H13E 109.5 . .
C12A C13A H13F 109.5 . .
H13D C13A H13F 109.5 . .
H13E C13A H13F 109.5 . .
C13A C12A C11 107.0(8) . .
C13A C12A H12C 110.3 . .
C11 C12A H12C 110.3 . .
C13A C12A H12D 110.3 . .
C11 C12A H12D 110.3 . .
H12C C12A H12D 108.6 . .

loop_
_geom_bond_atom_site_label_1
_geom_bond_atom_site_label_2
_geom_bond_distance
_geom_bond_site_symmetry_2
Li1 N3 2.161(5) .
Li1 N1 2.178(5) .
Li1 C20 2.271(5) .
Li1 N2 2.273(5) .
Li1 Mg1 2.997(4) .
Li1 H20A 2.17(3) .
Mg1 C10 2.186(3) .
Mg1 C20 2.237(3) .
Mg1 C14 2.321(3) 3_666
Mg1 C14 2.327(3) .
Mg1 Mg1 2.8029(15) 3_666
Mg1 H14A 2.33(3) .
Mg1 H20B 2.29(3) .
Mg1 H14B 2.36(3) .
N1 C1 1.446(4) .
N1 C3 1.457(4) .
N1 C2 1.484(4) .
N2 C4 1.461(4) .
N2 C9 1.464(4) .
N2 C5 1.471(4) .
N3 C8 1.461(4) .
N3 C7 1.463(4) .
N3 C6 1.483(4) .
C1 H1A 0.9800 .
C1 H1B 0.9800 .
C1 H1C 0.9800 .
C2 H2A 0.9800 .
C2 H2B 0.9800 .
C2 H2C 0.9800 .
C3 C4 1.461(5) .
C3 H3A 0.9900 .
C3 H3B 0.9900 .
C4 H4A 0.9900 .
C4 H4B 0.9900 .
C5 C6 1.479(5) .
C5 H5A 0.9900 .
C5 H5B 0.9900 .
C6 H6A 0.9900 .
C6 H6B 0.9900 .
C7 H7A 0.9800 .
C7 H7B 0.9800 .
C7 H7C 0.9800 .
C8 H8A 0.9800 .
C8 H8B 0.9800 .
C8 H8C 0.9800 .
C9 H9A 0.9800 .
C9 H9B 0.9800 .
C9 H9C 0.9800 .
C10 C11 1.515(5) .
C10 H10A 1.08(4) .
C10 H10B 0.99(3) .
C11 C12A 1.534(8) .
C11 C12 1.543(7) .
C11 H11A 0.9900 .
C11 H11B 0.9900 .
C12 C13 1.511(7) .
C12 H12A 0.9900 .
C12 H12B 0.9900 .
C13 H13A 0.9800 .
C13 H13B 0.9800 .
C13 H13C 0.9800 .
C14 C15 1.536(4) .
C14 Mg1 2.321(3) 3_666
C14 H14B 0.97(3) .
C15 C16 1.537(4) .
C15 H15A 0.9900 .
C15 H15B 0.9900 .
C16 C17 1.505(4) .
C16 H16A 0.9900 .
C16 H16B 0.9900 .
C17 H17A 0.9800 .
C17 H17B 0.9800 .
C17 H17C 0.9800 .
C18 C19 1.511(4) .
C18 C20 1.526(4) .
C18 H18A 0.9900 .
C18 H18B 0.9900 .
C19 C21 1.515(4) .
C19 H19A 0.9900 .
C19 H19B 0.9900 .
C20 H20A 0.99(3) .
C20 H20B 0.91(3) .
C21 H21A 0.9800 .
C21 H21B 0.9800 .
C21 H21C 0.9800 .
C13A C12A 1.519(9) .
C13A H13D 0.9800 .
C13A H13E 0.9800 .
C13A H13F 0.9800 .
C12A H12C 0.9900 .
C12A H12D 0.9900 .

loop_
_geom_torsion_atom_site_label_1
_geom_torsion_atom_site_label_2
_geom_torsion_atom_site_label_3
_geom_torsion_atom_site_label_4
_geom_torsion
_geom_torsion_site_symmetry_1
_geom_torsion_site_symmetry_4
N3 Li1 Mg1 C10 54.1(2) . .
N1 Li1 Mg1 C10 -77.62(19) . .
C20 Li1 Mg1 C10 168.82(17) . .
N2 Li1 Mg1 C10 -179.5(5) . .
N3 Li1 Mg1 C20 -114.7(2) . .
N1 Li1 Mg1 C20 113.6(2) . .
N2 Li1 Mg1 C20 11.7(4) . .
N3 Li1 Mg1 C14 -44.3(3) . 3_666
N1 Li1 Mg1 C14 -176.09(14) . 3_666
C20 Li1 Mg1 C14 70.3(2) . 3_666
N2 Li1 Mg1 C14 82.0(5) . 3_666
N3 Li1 Mg1 C14 158.67(17) . .
N1 Li1 Mg1 C14 26.9(2) . .
C20 Li1 Mg1 C14 -86.65(16) . .
N2 Li1 Mg1 C14 -74.9(5) . .
N3 Li1 Mg1 Mg1 -148.7(2) . 3_666
N1 Li1 Mg1 Mg1 79.6(4) . 3_666
C20 Li1 Mg1 Mg1 -34.0(4) . 3_666
N2 Li1 Mg1 Mg1 -22.3(8) . 3_666
N3 Li1 N1 C1 -179.6(3) . .
C20 Li1 N1 C1 -2.5(3) . .
N2 Li1 N1 C1 103.4(2) . .
Mg1 Li1 N1 C1 -52.4(3) . .
N3 Li1 N1 C3 59.0(3) . .
C20 Li1 N1 C3 -124.0(3) . .
N2 Li1 N1 C3 -18.0(3) . .
Mg1 Li1 N1 C3 -173.8(2) . .
N3 Li1 N1 C2 -59.7(3) . .
C20 Li1 N1 C2 117.4(3) . .
N2 Li1 N1 C2 -136.7(3) . .
Mg1 Li1 N1 C2 67.5(3) . .
N3 Li1 N2 C4 -127.7(3) . .
N1 Li1 N2 C4 -5.9(3) . .
C20 Li1 N2 C4 110.1(3) . .
Mg1 Li1 N2 C4 100.9(5) . .
N3 Li1 N2 C9 109.5(3) . .
N1 Li1 N2 C9 -128.7(3) . .
C20 Li1 N2 C9 -12.7(3) . .
Mg1 Li1 N2 C9 -21.8(6) . .
N3 Li1 N2 C5 -11.2(2) . .
N1 Li1 N2 C5 110.6(2) . .
C20 Li1 N2 C5 -133.4(3) . .
Mg1 Li1 N2 C5 -142.5(5) . .
N1 Li1 N3 C8 26.8(3) . .
C20 Li1 N3 C8 -150.1(3) . .
N2 Li1 N3 C8 102.7(2) . .
Mg1 Li1 N3 C8 -96.9(3) . .
N1 Li1 N3 C7 149.8(3) . .
C20 Li1 N3 C7 -27.1(4) . .
N2 Li1 N3 C7 -134.4(2) . .
Mg1 Li1 N3 C7 26.1(3) . .
N1 Li1 N3 C6 -93.1(3) . .
C20 Li1 N3 C6 90.1(3) . .
N2 Li1 N3 C6 -17.2(2) . .
Mg1 Li1 N3 C6 143.2(2) . .
C1 N1 C3 C4 -76.5(4) . .
C2 N1 C3 C4 164.5(3) . .
Li1 N1 C3 C4 41.3(4) . .
N1 C3 C4 N2 -51.4(5) . .
C9 N2 C4 C3 158.9(3) . .
C5 N2 C4 C3 -79.2(4) . .
Li1 N2 C4 C3 30.5(4) . .
C4 N2 C5 C6 151.1(3) . .
C9 N2 C5 C6 -87.1(3) . .
Li1 N2 C5 C6 39.5(3) . .
N2 C5 C6 N3 -61.8(4) . .
C8 N3 C6 C5 -75.7(4) . .
C7 N3 C6 C5 165.4(3) . .
Li1 N3 C6 C5 45.1(3) . .
C20 Mg1 C10 C11 152.9(2) . .
C14 Mg1 C10 C11 -85.9(2) 3_666 .
C14 Mg1 C10 C11 29.0(3) . .
Mg1 Mg1 C10 C11 -29.1(3) 3_666 .
Li1 Mg1 C10 C11 143.1(3) . .
Mg1 C10 C11 C12A 174.8(7) . .
Mg1 C10 C11 C12 170.3(5) . .
C10 C11 C12 C13 171.9(5) . .
C12A C11 C12 C13 4(2) . .
C10 Mg1 C14 C15 134.54(19) . .
C20 Mg1 C14 C15 2.0(2) . .
C14 Mg1 C14 C15 -109.5(2) 3_666 .
Mg1 Mg1 C14 C15 -109.5(2) 3_666 .
Li1 Mg1 C14 C15 53.3(2) . .
C10 Mg1 C14 Mg1 -115.92(11) . 3_666
C20 Mg1 C14 Mg1 111.53(10) . 3_666
C14 Mg1 C14 Mg1 0.0 3_666 3_666
Li1 Mg1 C14 Mg1 162.80(12) . 3_666
Mg1 C14 C15 C16 134.3(2) 3_666 .
Mg1 C14 C15 C16 -142.0(2) . .
C14 C15 C16 C17 -67.1(3) . .
C20 C18 C19 C21 169.0(3) . .
C19 C18 C20 Mg1 142.1(2) . .
C19 C18 C20 Li1 -129.8(2) . .
C10 Mg1 C20 C18 84.1(3) . .
C14 Mg1 C20 C18 -38.0(2) 3_666 .
C14 Mg1 C20 C18 -149.8(2) . .
Mg1 Mg1 C20 C18 -94.0(2) 3_666 .
Li1 Mg1 C20 C18 96.7(3) . .
C10 Mg1 C20 Li1 -12.5(2) . .
C14 Mg1 C20 Li1 -134.66(15) 3_666 .
C14 Mg1 C20 Li1 113.56(15) . .
Mg1 Mg1 C20 Li1 169.35(13) 3_666 .
N3 Li1 C20 C18 -31.7(3) . .
N1 Li1 C20 C18 151.4(2) . .
N2 Li1 C20 C18 62.0(3) . .
Mg1 Li1 C20 C18 -123.1(2) . .
N3 Li1 C20 Mg1 91.4(2) . .
N1 Li1 C20 Mg1 -85.5(2) . .
N2 Li1 C20 Mg1 -174.94(19) . .
C10 C11 C12A C13A 64.7(12) . .
C12 C11 C12A C13A 79(2) . .
